data_1502434
loop_
_publ_author_name
'Shi, Feng'
'Luo, Shi-Wei'
'Tao, Zhong-Lin'
'He, Long'
'Yu, Jie'
'Tu, Shu-Jiang'
'Gong, Liu-Zhu'

_publ_section_title
;
 The catalytic asymmetric 1,3-dipolar cycloaddition of ynones with
 azomethine ylides.
;
_journal_issue 17
_journal_name_full 'Organic letters'
_journal_page_first 4680
_journal_page_last 4683
_journal_paper_doi 10.1021/ol201898x
_journal_volume 13
_journal_year 2011
_chemical_absolute_configuration ad
_chemical_formula_sum 'C18 H20 N2 O7'
_chemical_formula_weight 376.36
_chemical_name_systematic
;
 ?
;
_space_group_IT_number 19
_symmetry_cell_setting orthorhombic
_symmetry_space_group_name_Hall 'P 2ac 2ab'
_symmetry_space_group_name_H-M 'P 21 21 21'
_atom_sites_solution_hydrogens geom
_atom_sites_solution_primary direct
_atom_sites_solution_secondary difmap
_audit_creation_method SHELXL-97
_cell_angle_alpha 90.00
_cell_angle_beta 90.00
_cell_angle_gamma 90.00
_cell_formula_units_Z 4
_cell_length_a 8.85700(10)
_cell_length_b 11.00400(10)
_cell_length_c 19.2087(2)
_cell_measurement_reflns_used 10591
_cell_measurement_temperature 291(2)
_cell_measurement_theta_max 71.7825
_cell_measurement_theta_min 2.2981
_cell_volume 1872.13(3)
_computing_cell_refinement 'CrysAlisPro (Oxford Diffraction Ltd.)'
_computing_data_collection 'CrysAlisPro (Oxford Diffraction Ltd.)'
_computing_data_reduction 'CrysAlisPro (Oxford Diffraction Ltd.)'
_computing_molecular_graphics 'Ortep-3 (L. J. Farrugia, 2001)'
_computing_publication_material SHELXL-97
_computing_structure_refinement 'SHELXL-97 (Sheldrick, 1997)'
_computing_structure_solution 'SHELXS-97 (Sheldrick, 1997)'
_diffrn_ambient_temperature 291(2)
_diffrn_detector_area_resol_mean 15.9149
_diffrn_measured_fraction_theta_full 0.995
_diffrn_measured_fraction_theta_max 0.995
_diffrn_measurement_device_type 'Gemini S Ultra, Oxford Diffraction'
_diffrn_measurement_method '\w scans'
_diffrn_radiation_monochromator mirror
_diffrn_radiation_source 'Enhance Ultra (Cu) X-ray Source'
_diffrn_radiation_type CuK\a
_diffrn_radiation_wavelength 1.54184
_diffrn_reflns_av_R_equivalents 0.0202
_diffrn_reflns_av_sigmaI/netI 0.0166
_diffrn_reflns_limit_h_max 10
_diffrn_reflns_limit_h_min -7
_diffrn_reflns_limit_k_max 13
_diffrn_reflns_limit_k_min -13
_diffrn_reflns_limit_l_max 22
_diffrn_reflns_limit_l_min -23
_diffrn_reflns_number 13463
_diffrn_reflns_theta_full 71.93
_diffrn_reflns_theta_max 71.93
_diffrn_reflns_theta_min 4.63
_exptl_absorpt_coefficient_mu 0.877
_exptl_absorpt_correction_T_max 0.7727
_exptl_absorpt_correction_T_min 0.7205
_exptl_absorpt_correction_type multi-scan
_exptl_absorpt_process_details
;
CrysAlisPro, Oxford Diffraction Ltd.,
Version 1.171.34.36 (release 02-08-2010 CrysAlis171 .NET)
(compiled Aug  2 2010,13:00:58)
Empirical absorption correction using spherical harmonics,
 implemented in SCALE3 ABSPACK scaling algorithm.
;
_exptl_crystal_colour colorless
_exptl_crystal_density_diffrn 1.335
_exptl_crystal_density_method 'not measured'
_exptl_crystal_description block
_exptl_crystal_F_000 792
_exptl_crystal_size_max 0.40
_exptl_crystal_size_mid 0.35
_exptl_crystal_size_min 0.31
_refine_diff_density_max 0.222
_refine_diff_density_min -0.185
_refine_diff_density_rms 0.040
_refine_ls_abs_structure_details 'Flack H D (1983), Acta Cryst. A39, 876-881'
_refine_ls_abs_structure_Flack 0.1(2)
_refine_ls_extinction_coef 0.0348(18)
_refine_ls_extinction_expression Fc^*^=kFc[1+0.001xFc^2^\l^3^/sin(2\q)]^-1/4^
_refine_ls_extinction_method SHELXL
_refine_ls_goodness_of_fit_ref 1.039
_refine_ls_hydrogen_treatment mixed
_refine_ls_matrix_type full
_refine_ls_number_parameters 252
_refine_ls_number_reflns 3640
_refine_ls_number_restraints 0
_refine_ls_restrained_S_all 1.039
_refine_ls_R_factor_all 0.0400
_refine_ls_R_factor_gt 0.0395
_refine_ls_shift/su_max 0.001
_refine_ls_shift/su_mean 0.000
_refine_ls_structure_factor_coef Fsqd
_refine_ls_weighting_details 'calc w=1/[\s^2^(Fo^2^)+(0.0849P)^2^+0.1596P] where P=(Fo^2^+2Fc^2^)/3'
_refine_ls_weighting_scheme calc
_refine_ls_wR_factor_gt 0.1209
_refine_ls_wR_factor_ref 0.1222
_reflns_number_gt 3587
_reflns_number_total 3640
_reflns_threshold_expression >2sigma(I)
_cod_data_source_file ol201898x_si_001.cif
_cod_data_source_block 101009
_cod_database_code 1502434

loop_
_symmetry_equiv_pos_as_xyz
'x, y, z'
'-x+1/2, -y, z+1/2'
'x+1/2, -y+1/2, -z'
'-x, y+1/2, -z+1/2'

loop_
_atom_site_label
_atom_site_type_symbol
_atom_site_fract_x
_atom_site_fract_y
_atom_site_fract_z
_atom_site_U_iso_or_equiv
_atom_site_adp_type
_atom_site_occupancy
_atom_site_symmetry_multiplicity
_atom_site_calc_flag
_atom_site_refinement_flags
O7 O 0.58170(15) 0.95111(16) 0.15190(6) 0.0685(4) Uani 1 1 d .
O4 O 1.08423(15) 1.01153(15) 0.14790(9) 0.0745(4) Uani 1 1 d .
O5 O 0.88798(18) 1.13694(14) 0.14854(12) 0.0891(6) Uani 1 1 d .
O3 O 0.7923(2) 0.77807(14) -0.10665(7) 0.0817(5) Uani 1 1 d .
O6 O 0.74998(19) 0.9139(2) 0.23460(8) 0.1004(7) Uani 1 1 d .
N2 N 0.90765(18) 0.81632(13) 0.10948(7) 0.0529(3) Uani 1 1 d .
C10 C 0.83752(18) 0.93567(14) 0.11656(8) 0.0480(4) Uani 1 1 d .
C9 C 0.77271(18) 0.96223(14) 0.04565(8) 0.0481(3) Uani 1 1 d .
H9 H 0.7209 1.0328 0.0340 0.058 Uiso 1 1 calc R
C8 C 0.79964(18) 0.87125(13) 0.00213(8) 0.0460(3) Uani 1 1 d .
C6 C 0.6870(2) 0.62782(15) 0.08580(9) 0.0526(4) Uani 1 1 d .
H6 H 0.6608 0.6881 0.1175 0.063 Uiso 1 1 calc R
C7 C 0.88554(18) 0.77008(14) 0.03795(8) 0.0468(3) Uani 1 1 d .
H7 H 0.9840 0.7599 0.0155 0.056 Uiso 1 1 calc R
C1 C 0.6110(2) 0.51766(16) 0.08661(10) 0.0577(4) Uani 1 1 d .
H1 H 0.5332 0.5035 0.1181 0.069 Uiso 1 1 calc R
O2 O 0.4736(3) 0.29838(19) 0.08335(15) 0.1247(9) Uani 1 1 d .
C5 C 0.80221(17) 0.64911(13) 0.03796(8) 0.0447(3) Uani 1 1 d .
C16 C 0.7186(2) 0.93289(17) 0.17533(8) 0.0549(4) Uani 1 1 d .
C3 C 0.7675(2) 0.44717(15) -0.00826(10) 0.0619(4) Uani 1 1 d .
H3 H 0.7937 0.3863 -0.0396 0.074 Uiso 1 1 calc R
C13 C 0.95409(19) 1.03206(17) 0.13924(10) 0.0563(4) Uani 1 1 d .
C11 C 0.7575(2) 0.86587(15) -0.07258(8) 0.0536(4) Uani 1 1 d .
O1 O 0.6100(3) 0.23446(15) 0.00016(14) 0.1107(7) Uani 1 1 d .
C4 C 0.8416(2) 0.55816(16) -0.00822(9) 0.0552(4) Uani 1 1 d .
H4 H 0.9193 0.5716 -0.0399 0.066 Uiso 1 1 calc R
C2 C 0.6538(2) 0.42992(14) 0.03955(10) 0.0557(4) Uani 1 1 d .
C12 C 0.6738(3) 0.9701(2) -0.10474(10) 0.0696(5) Uani 1 1 d .
H12A H 0.7269 1.0444 -0.0954 0.104 Uiso 1 1 calc R
H12B H 0.5742 0.9747 -0.0852 0.104 Uiso 1 1 calc R
H12C H 0.6668 0.9580 -0.1541 0.104 Uiso 1 1 calc R
N1 N 0.5733(3) 0.31277(15) 0.04060(11) 0.0749(5) Uani 1 1 d .
C17 C 0.4590(2) 0.9577(3) 0.20265(12) 0.0802(6) Uani 1 1 d .
H17A H 0.4839 0.9086 0.2430 0.096 Uiso 1 1 calc R
H17B H 0.3671 0.9257 0.1822 0.096 Uiso 1 1 calc R
C18 C 0.4348(4) 1.0855(3) 0.22430(15) 0.1005(9) Uani 1 1 d .
H18A H 0.5203 1.1130 0.2507 0.151 Uiso 1 1 calc R
H18B H 0.3455 1.0907 0.2524 0.151 Uiso 1 1 calc R
H18C H 0.4231 1.1356 0.1838 0.151 Uiso 1 1 calc R
C14 C 0.9804(4) 1.2357(2) 0.1776(2) 0.1067(11) Uani 1 1 d .
H14A H 1.0432 1.2047 0.2150 0.128 Uiso 1 1 calc R
H14B H 1.0458 1.2687 0.1418 0.128 Uiso 1 1 calc R
C15 C 0.8838(5) 1.3274(3) 0.2032(2) 0.1174(12) Uani 1 1 d .
H15A H 0.8260 1.3607 0.1654 0.176 Uiso 1 1 calc R
H15B H 0.9430 1.3906 0.2242 0.176 Uiso 1 1 calc R
H15C H 0.8167 1.2934 0.2372 0.176 Uiso 1 1 calc R
H10 H 1.009(3) 0.827(2) 0.1186(12) 0.066(6) Uiso 1 1 d .

loop_
_atom_site_aniso_label
_atom_site_aniso_U_11
_atom_site_aniso_U_22
_atom_site_aniso_U_33
_atom_site_aniso_U_23
_atom_site_aniso_U_13
_atom_site_aniso_U_12
O7 0.0511(6) 0.1042(11) 0.0504(6) -0.0079(7) 0.0043(5) -0.0032(7)
O4 0.0516(7) 0.0759(9) 0.0960(11) -0.0147(8) -0.0003(7) -0.0101(6)
O5 0.0643(8) 0.0591(8) 0.1438(16) -0.0361(9) -0.0041(9) -0.0067(6)
O3 0.1308(14) 0.0658(8) 0.0486(6) -0.0105(6) -0.0091(8) 0.0134(9)
O6 0.0744(9) 0.180(2) 0.0464(7) 0.0063(9) 0.0003(6) 0.0059(11)
N2 0.0615(8) 0.0489(7) 0.0482(7) -0.0037(5) -0.0088(6) -0.0001(6)
C10 0.0508(8) 0.0477(8) 0.0455(8) -0.0055(6) -0.0010(6) -0.0045(6)
C9 0.0519(8) 0.0456(7) 0.0470(7) 0.0001(6) 0.0030(6) -0.0010(6)
C8 0.0514(7) 0.0439(7) 0.0426(7) 0.0004(6) 0.0042(6) -0.0032(6)
C6 0.0646(9) 0.0432(8) 0.0500(8) -0.0039(6) 0.0067(7) 0.0023(7)
C7 0.0495(8) 0.0463(7) 0.0447(7) -0.0026(6) 0.0029(6) 0.0006(6)
C1 0.0653(10) 0.0481(8) 0.0597(9) 0.0051(7) 0.0005(7) -0.0045(7)
O2 0.153(2) 0.0765(12) 0.145(2) -0.0066(12) 0.0248(18) -0.0505(13)
C5 0.0486(7) 0.0423(7) 0.0431(7) 0.0006(6) -0.0036(6) 0.0052(6)
C16 0.0555(9) 0.0629(9) 0.0464(8) -0.0092(7) 0.0005(6) -0.0108(8)
C3 0.0770(11) 0.0444(8) 0.0642(10) -0.0133(7) -0.0109(9) 0.0108(8)
C13 0.0534(9) 0.0554(9) 0.0602(9) -0.0102(7) 0.0046(7) -0.0101(7)
C11 0.0649(9) 0.0530(8) 0.0428(7) 0.0034(6) 0.0024(7) -0.0034(7)
O1 0.1434(18) 0.0519(8) 0.1368(16) -0.0257(10) -0.0062(15) -0.0115(10)
C4 0.0595(9) 0.0521(8) 0.0540(9) -0.0075(7) 0.0016(7) 0.0094(7)
C2 0.0671(10) 0.0391(7) 0.0610(9) 0.0029(6) -0.0166(8) 0.0028(7)
C12 0.0831(13) 0.0740(12) 0.0517(9) 0.0133(9) 0.0004(9) 0.0102(10)
N1 0.0969(13) 0.0447(8) 0.0831(11) 0.0039(8) -0.0183(11) -0.0067(8)
C17 0.0559(10) 0.1186(19) 0.0661(12) -0.0131(12) 0.0145(9) -0.0088(11)
C18 0.1033(19) 0.121(2) 0.0776(15) 0.0000(15) 0.0258(14) 0.0195(17)
C14 0.0894(17) 0.0721(14) 0.159(3) -0.0490(17) 0.0149(17) -0.0264(13)
C15 0.118(2) 0.0937(19) 0.140(3) -0.054(2) -0.028(2) 0.0060(18)

loop_
_atom_type_symbol
_atom_type_description
_atom_type_scat_dispersion_real
_atom_type_scat_dispersion_imag
_atom_type_scat_source
C C 0.0181 0.0091 'International Tables Vol C Tables 4.2.6.8 and 6.1.1.4'
H H 0.0000 0.0000 'International Tables Vol C Tables 4.2.6.8 and 6.1.1.4'
N N 0.0311 0.0180 'International Tables Vol C Tables 4.2.6.8 and 6.1.1.4'
O O 0.0492 0.0322 'International Tables Vol C Tables 4.2.6.8 and 6.1.1.4'

loop_
_geom_angle_atom_site_label_1
_geom_angle_atom_site_label_2
_geom_angle_atom_site_label_3
_geom_angle
C16 O7 C17 117.84(15)
C13 O5 C14 117.08(19)
C10 N2 C7 109.87(12)
C10 N2 H10 106.2(15)
C7 N2 H10 110.5(15)
N2 C10 C9 104.63(12)
N2 C10 C13 111.11(14)
C9 C10 C13 112.14(14)
N2 C10 C16 109.91(14)
C9 C10 C16 113.88(14)
C13 C10 C16 105.28(12)
C8 C9 C10 110.79(14)
C8 C9 H9 124.6
C10 C9 H9 124.6
C9 C8 C11 126.47(15)
C9 C8 C7 111.05(14)
C11 C8 C7 122.46(13)
C1 C6 C5 120.66(15)
C1 C6 H6 119.7
C5 C6 H6 119.7
N2 C7 C8 103.65(12)
N2 C7 C5 111.42(12)
C8 C7 C5 113.54(12)
N2 C7 H7 109.4
C8 C7 H7 109.4
C5 C7 H7 109.4
C2 C1 C6 118.19(17)
C2 C1 H1 120.9
C6 C1 H1 120.9
C4 C5 C6 119.12(15)
C4 C5 C7 120.71(14)
C6 C5 C7 120.15(13)
O6 C16 O7 124.89(17)
O6 C16 C10 122.91(17)
O7 C16 C10 112.18(14)
C2 C3 C4 117.89(15)
C2 C3 H3 121.1
C4 C3 H3 121.1
O4 C13 O5 125.77(17)
O4 C13 C10 123.97(18)
O5 C13 C10 110.25(15)
O3 C11 C8 119.47(16)
O3 C11 C12 121.03(17)
C8 C11 C12 119.50(16)
C5 C4 C3 121.22(17)
C5 C4 H4 119.4
C3 C4 H4 119.4
C3 C2 C1 122.90(16)
C3 C2 N1 118.94(17)
C1 C2 N1 118.15(18)
C11 C12 H12A 109.5
C11 C12 H12B 109.5
H12A C12 H12B 109.5
C11 C12 H12C 109.5
H12A C12 H12C 109.5
H12B C12 H12C 109.5
O1 N1 O2 122.5(2)
O1 N1 C2 119.1(2)
O2 N1 C2 118.32(19)
O7 C17 C18 110.0(2)
O7 C17 H17A 109.7
C18 C17 H17A 109.7
O7 C17 H17B 109.7
C18 C17 H17B 109.7
H17A C17 H17B 108.2
C17 C18 H18A 109.5
C17 C18 H18B 109.5
H18A C18 H18B 109.5
C17 C18 H18C 109.5
H18A C18 H18C 109.5
H18B C18 H18C 109.5
C15 C14 O5 108.9(3)
C15 C14 H14A 109.9
O5 C14 H14A 109.9
C15 C14 H14B 109.9
O5 C14 H14B 109.9
H14A C14 H14B 108.3
C14 C15 H15A 109.5
C14 C15 H15B 109.5
H15A C15 H15B 109.5
C14 C15 H15C 109.5
H15A C15 H15C 109.5
H15B C15 H15C 109.5

loop_
_geom_bond_atom_site_label_1
_geom_bond_atom_site_label_2
_geom_bond_distance
O7 C16 1.309(2)
O7 C17 1.462(2)
O4 C13 1.186(2)
O5 C13 1.306(2)
O5 C14 1.470(3)
O3 C11 1.207(2)
O6 C16 1.190(2)
N2 C10 1.459(2)
N2 C7 1.478(2)
N2 H10 0.92(3)
C10 C9 1.507(2)
C10 C13 1.543(2)
C10 C16 1.544(2)
C9 C8 1.326(2)
C9 H9 0.9300
C8 C11 1.484(2)
C8 C7 1.514(2)
C6 C1 1.387(2)
C6 C5 1.393(2)
C6 H6 0.9300
C7 C5 1.522(2)
C7 H7 0.9800
C1 C2 1.376(3)
C1 H1 0.9300
O2 N1 1.216(3)
C5 C4 1.382(2)
C3 C2 1.376(3)
C3 C4 1.387(3)
C3 H3 0.9300
C11 C12 1.499(3)
O1 N1 1.205(3)
C4 H4 0.9300
C2 N1 1.473(2)
C12 H12A 0.9600
C12 H12B 0.9600
C12 H12C 0.9600
C17 C18 1.482(4)
C17 H17A 0.9700
C17 H17B 0.9700
C18 H18A 0.9600
C18 H18B 0.9600
C18 H18C 0.9600
C14 C15 1.411(4)
C14 H14A 0.9700
C14 H14B 0.9700
C15 H15A 0.9600
C15 H15B 0.9600
C15 H15C 0.9600

loop_
_geom_torsion_atom_site_label_1
_geom_torsion_atom_site_label_2
_geom_torsion_atom_site_label_3
_geom_torsion_atom_site_label_4
_geom_torsion
C7 N2 C10 C9 -0.80(17)
C7 N2 C10 C13 -122.02(15)
C7 N2 C10 C16 121.85(15)
N2 C10 C9 C8 0.22(18)
C13 C10 C9 C8 120.77(15)
C16 C10 C9 C8 -119.81(15)
C10 C9 C8 C11 -178.03(15)
C10 C9 C8 C7 0.43(18)
C10 N2 C7 C8 1.03(16)
C10 N2 C7 C5 -121.44(14)
C9 C8 C7 N2 -0.90(17)
C11 C8 C7 N2 177.64(14)
C9 C8 C7 C5 120.14(15)
C11 C8 C7 C5 -61.32(19)
C5 C6 C1 C2 0.8(3)
C1 C6 C5 C4 -1.0(2)
C1 C6 C5 C7 -179.55(15)
N2 C7 C5 C4 -141.43(15)
C8 C7 C5 C4 102.00(17)
N2 C7 C5 C6 37.1(2)
C8 C7 C5 C6 -79.44(18)
C17 O7 C16 O6 4.8(3)
C17 O7 C16 C10 -176.59(18)
N2 C10 C16 O6 63.4(3)
C9 C10 C16 O6 -179.6(2)
C13 C10 C16 O6 -56.3(3)
N2 C10 C16 O7 -115.27(17)
C9 C10 C16 O7 1.7(2)
C13 C10 C16 O7 124.98(17)
C14 O5 C13 O4 -5.2(4)
C14 O5 C13 C10 173.6(2)
N2 C10 C13 O4 1.8(3)
C9 C10 C13 O4 -114.9(2)
C16 C10 C13 O4 120.8(2)
N2 C10 C13 O5 -176.96(16)
C9 C10 C13 O5 66.3(2)
C16 C10 C13 O5 -58.0(2)
C9 C8 C11 O3 178.31(18)
C7 C8 C11 O3 0.0(3)
C9 C8 C11 C12 -1.0(3)
C7 C8 C11 C12 -179.33(16)
C6 C5 C4 C3 0.8(2)
C7 C5 C4 C3 179.39(15)
C2 C3 C4 C5 -0.5(3)
C4 C3 C2 C1 0.3(3)
C4 C3 C2 N1 -179.96(16)
C6 C1 C2 C3 -0.4(3)
C6 C1 C2 N1 179.80(16)
C3 C2 N1 O1 0.8(3)
C1 C2 N1 O1 -179.4(2)
C3 C2 N1 O2 179.6(2)
C1 C2 N1 O2 -0.6(3)
C16 O7 C17 C18 91.6(3)
C13 O5 C14 C15 -162.6(3)
